data_7214964
loop_
_publ_author_name
'Tan, Yu-Hui'
'Wu, Jin-Ji'
'Zhou, Hai-Yun'
'Yang, Li-Fei'
'Ye, Bao-Hui'

_publ_section_title
;
 Anion and pH induced spontaneous resolution of \D- and \L-[M(H2Biim)3]SO4
 (M = Ru2+, Co2+, Ni2+, Mn2+, Fe2+, and Zn2+) enantiomers
;
_journal_issue 23
_journal_name_full CrystEngComm
_journal_page_first 8117
_journal_paper_doi 10.1039/c2ce26334c
_journal_volume 14
_journal_year 2012
_chemical_formula_sum 'C18 H18 Mn N12 O4 S'
_chemical_formula_weight 553.44
_chemical_name_systematic
;
?
;
_space_group_IT_number 80
_symmetry_space_group_name_Hall 'I 4bw'
_symmetry_space_group_name_H-M 'I 41'
_atom_sites_solution_hydrogens geom
_atom_sites_solution_primary direct
_atom_sites_solution_secondary difmap
_audit_creation_method SHELXL-97
_cell_angle_alpha 90.00
_cell_angle_beta 90.00
_cell_angle_gamma 90.00
_cell_formula_units_Z 4
_cell_length_a 12.8487(16)
_cell_length_b 12.8487(16)
_cell_length_c 14.526(2)
_cell_measurement_temperature 273(2)
_cell_volume 2398.1(5)
_computing_structure_refinement 'SHELXL-97 (Sheldrick, 1997)'
_computing_structure_solution 'SHELXS-97 (Sheldrick, 1990)'
_diffrn_ambient_temperature 273(2)
_diffrn_measured_fraction_theta_full 0.999
_diffrn_measured_fraction_theta_max 0.999
_diffrn_radiation_monochromator graphite
_diffrn_radiation_source 'fine-focus sealed tube'
_diffrn_radiation_type MoK\a
_diffrn_radiation_wavelength 0.71073
_diffrn_reflns_av_R_equivalents 0.1536
_diffrn_reflns_av_sigmaI/netI 0.1343
_diffrn_reflns_limit_h_max 15
_diffrn_reflns_limit_h_min -15
_diffrn_reflns_limit_k_max 15
_diffrn_reflns_limit_k_min -6
_diffrn_reflns_limit_l_max 17
_diffrn_reflns_limit_l_min -16
_diffrn_reflns_number 4667
_diffrn_reflns_theta_full 25.99
_diffrn_reflns_theta_max 25.99
_diffrn_reflns_theta_min 2.12
_exptl_absorpt_coefficient_mu 0.690
_exptl_absorpt_correction_T_max 0.8744
_exptl_absorpt_correction_T_min 0.7466
_exptl_absorpt_correction_type multi-scan
_exptl_crystal_density_diffrn 1.533
_exptl_crystal_density_method 'not measured'
_exptl_crystal_F_000 1132
_exptl_crystal_size_max 0.45
_exptl_crystal_size_mid 0.35
_exptl_crystal_size_min 0.20
_refine_diff_density_max 0.246
_refine_diff_density_min -0.524
_refine_diff_density_rms 0.077
_refine_ls_abs_structure_details 'Flack H D (1983), Acta Cryst. A39, 876-881'
_refine_ls_abs_structure_Flack -0.11(3)
_refine_ls_extinction_method none
_refine_ls_goodness_of_fit_ref 0.973
_refine_ls_hydrogen_treatment constr
_refine_ls_matrix_type full
_refine_ls_number_parameters 164
_refine_ls_number_reflns 2162
_refine_ls_number_restraints 1
_refine_ls_restrained_S_all 0.972
_refine_ls_R_factor_all 0.0591
_refine_ls_R_factor_gt 0.0533
_refine_ls_shift/su_max 0.009
_refine_ls_shift/su_mean 0.002
_refine_ls_structure_factor_coef Fsqd
_refine_ls_weighting_details 'calc w=1/[\s^2^(Fo^2^)+(0.1021P)^2^+0.0000P] where P=(Fo^2^+2Fc^2^)/3'
_refine_ls_weighting_scheme calc
_refine_ls_wR_factor_gt 0.1581
_refine_ls_wR_factor_ref 0.1625
_reflns_number_gt 1884
_reflns_number_total 2162
_reflns_threshold_expression >2sigma(I)
_cod_data_source_file c2ce26334c.txt
_cod_data_source_block D-4
_cod_original_sg_symbol_H-M I41
_cod_database_code 7214964

loop_
_symmetry_equiv_pos_as_xyz
'x, y, z'
'-y, x+1/2, z+1/4'
'-x+1/2, -y+1/2, z+1/2'
'y+1/2, -x, z+3/4'
'x+1/2, y+1/2, z+1/2'
'-y+1/2, x+1, z+3/4'
'-x+1, -y+1, z+1'
'y+1, -x+1/2, z+5/4'

loop_
_atom_site_label
_atom_site_type_symbol
_atom_site_fract_x
_atom_site_fract_y
_atom_site_fract_z
_atom_site_U_iso_or_equiv
_atom_site_adp_type
_atom_site_occupancy
_atom_site_symmetry_multiplicity
_atom_site_calc_flag
_atom_site_refinement_flags
C1 C -0.1734(4) 0.0942(4) 0.1068(3) 0.0479(10) Uani 1 1 d .
H1 H -0.2250 0.0412 0.1077 0.057 Uiso 1 1 calc R
C2 C -0.1732(4) 0.1773(4) 0.0498(3) 0.0487(10) Uani 1 1 d .
H2A H -0.2238 0.1934 0.0044 0.058 Uiso 1 1 calc R
C3 C -0.0371(3) 0.1843(3) 0.1394(3) 0.0390(8) Uani 1 1 d .
C4 C 0.0588(3) 0.2108(4) 0.1856(3) 0.0427(9) Uani 1 1 d .
C5 C 0.1902(4) 0.1896(4) 0.2767(4) 0.0590(13) Uani 1 1 d .
H5 H 0.2374 0.1600 0.3197 0.071 Uiso 1 1 calc R
C6 C 0.1995(4) 0.2844(5) 0.2375(3) 0.0570(12) Uani 1 1 d .
H6A H 0.2539 0.3330 0.2481 0.068 Uiso 1 1 calc R
C7 C 0.0537(4) -0.0179(3) 0.4682(3) 0.0431(9) Uani 1 1 d .
C8 C 0.2113(4) -0.0630(4) 0.5057(4) 0.0566(12) Uani 1 1 d .
H8 H 0.2722 -0.0789 0.5401 0.068 Uiso 1 1 calc R
C9 C 0.1995(4) -0.0668(4) 0.4124(4) 0.0568(12) Uani 1 1 d .
H9 H 0.2526 -0.0858 0.3702 0.068 Uiso 1 1 calc R
Mn1 Mn 0.0000 0.0000 0.26549(6) 0.0456(3) Uani 1 2 d S
N1 N -0.0880(3) 0.0980(3) 0.1632(3) 0.0450(8) Uani 1 1 d .
N2 N -0.0857(3) 0.2338(3) 0.0703(3) 0.0430(8) Uani 1 1 d .
H3A H -0.0653 0.2916 0.0433 0.052 Uiso 1 1 calc R
N3 N 0.1005(3) 0.1425(3) 0.2438(3) 0.0514(9) Uani 1 1 d .
N4 N 0.1167(3) 0.2978(3) 0.1801(2) 0.0461(8) Uani 1 1 d .
H4 H 0.1037 0.3528 0.1459 0.055 Uiso 1 1 calc R
N5 N 0.1004(3) -0.0393(3) 0.3884(3) 0.0534(9) Uani 1 1 d .
N6 N 0.1170(3) -0.0315(3) 0.5391(3) 0.0480(9) Uani 1 1 d .
H6 H 0.1011 -0.0220 0.5974 0.058 Uiso 1 1 calc R
O1 O 0.0882(4) 0.4798(4) 0.0945(3) 0.0958(18) Uani 1 1 d .
O2 O -0.0233(3) 0.4097(3) -0.0224(2) 0.0568(9) Uani 1 1 d .
S3 S 0.0000 0.5000 0.03578(11) 0.0503(5) Uani 1 2 d S

loop_
_atom_site_aniso_label
_atom_site_aniso_U_11
_atom_site_aniso_U_22
_atom_site_aniso_U_33
_atom_site_aniso_U_23
_atom_site_aniso_U_13
_atom_site_aniso_U_12
C1 0.051(2) 0.045(2) 0.048(2) 0.0017(19) -0.0068(19) -0.002(2)
C2 0.049(2) 0.047(2) 0.051(3) 0.0015(19) -0.0142(19) -0.0067(19)
C3 0.043(2) 0.040(2) 0.034(2) -0.0060(16) 0.0023(16) 0.0020(16)
C4 0.045(2) 0.050(2) 0.033(2) -0.0083(17) 0.0022(17) 0.0057(18)
C5 0.057(3) 0.071(3) 0.049(3) -0.009(2) -0.017(2) 0.004(2)
C6 0.057(3) 0.068(3) 0.046(2) -0.013(2) -0.011(2) -0.008(2)
C7 0.044(2) 0.043(2) 0.043(2) 0.0029(17) 0.0020(17) 0.0085(17)
C8 0.044(2) 0.064(3) 0.062(3) 0.007(2) -0.006(2) 0.010(2)
C9 0.048(3) 0.060(3) 0.062(3) 0.005(2) 0.004(2) 0.019(2)
Mn1 0.0533(6) 0.0445(5) 0.0392(6) 0.000 0.000 0.0098(4)
N1 0.048(2) 0.046(2) 0.0415(19) 0.0000(15) -0.0024(15) 0.0035(15)
N2 0.048(2) 0.0425(19) 0.0388(18) -0.0007(16) -0.0044(15) -0.0019(14)
N3 0.053(2) 0.055(2) 0.046(2) -0.0060(17) -0.0107(16) 0.0065(18)
N4 0.047(2) 0.054(2) 0.0365(18) -0.0083(15) -0.0007(15) -0.0065(16)
N5 0.057(2) 0.054(2) 0.049(2) 0.0039(17) 0.0051(19) 0.0159(18)
N6 0.049(2) 0.051(2) 0.044(2) 0.0048(16) -0.0039(16) 0.0051(15)
O1 0.093(3) 0.098(3) 0.096(3) 0.049(3) -0.044(3) -0.048(3)
O2 0.082(2) 0.0461(18) 0.0426(18) 0.0015(14) 0.0075(16) -0.0096(16)
S3 0.0554(9) 0.0540(9) 0.0415(11) 0.000 0.000 -0.0155(6)

loop_
_atom_type_symbol
_atom_type_description
_atom_type_scat_dispersion_real
_atom_type_scat_dispersion_imag
_atom_type_scat_source
C C 0.0033 0.0016 'International Tables Vol C Tables 4.2.6.8 and 6.1.1.4'
H H 0.0000 0.0000 'International Tables Vol C Tables 4.2.6.8 and 6.1.1.4'
Mn Mn 0.3368 0.7283 'International Tables Vol C Tables 4.2.6.8 and 6.1.1.4'
N N 0.0061 0.0033 'International Tables Vol C Tables 4.2.6.8 and 6.1.1.4'
O O 0.0106 0.0060 'International Tables Vol C Tables 4.2.6.8 and 6.1.1.4'
S S 0.1246 0.1234 'International Tables Vol C Tables 4.2.6.8 and 6.1.1.4'

loop_
_geom_angle_atom_site_label_1
_geom_angle_atom_site_label_2
_geom_angle_atom_site_label_3
_geom_angle
_geom_angle_site_symmetry_1
_geom_angle_site_symmetry_3
C2 C1 N1 109.7(4) . .
C2 C1 H1 125.2 . .
N1 C1 H1 125.2 . .
N2 C2 C1 106.7(4) . .
N2 C2 H2A 126.6 . .
C1 C2 H2A 126.6 . .
N1 C3 N2 111.2(4) . .
N1 C3 C4 119.6(4) . .
N2 C3 C4 129.2(4) . .
N3 C4 N4 111.3(4) . .
N3 C4 C3 118.9(4) . .
N4 C4 C3 129.8(4) . .
C6 C5 N3 108.8(4) . .
C6 C5 H5 125.6 . .
N3 C5 H5 125.6 . .
C5 C6 N4 107.6(4) . .
C5 C6 H6A 126.2 . .
N4 C6 H6A 126.2 . .
N6 C7 N5 111.8(4) . .
N6 C7 C7 128.7(3) . 7_444
N5 C7 C7 119.5(3) . 7_444
N6 C8 C9 105.3(4) . .
N6 C8 H8 127.3 . .
C9 C8 H8 127.3 . .
N5 C9 C8 110.4(4) . .
N5 C9 H9 124.8 . .
C8 C9 H9 124.8 . .
N1 Mn1 N1 97.4(2) 7_444 .
N1 Mn1 N3 75.05(13) 7_444 7_444
N1 Mn1 N3 94.24(14) . 7_444
N1 Mn1 N3 94.24(14) 7_444 .
N1 Mn1 N3 75.05(13) . .
N3 Mn1 N3 164.0(2) 7_444 .
N1 Mn1 N5 96.31(14) 7_444 .
N1 Mn1 N5 158.86(14) . .
N3 Mn1 N5 104.79(15) 7_444 .
N3 Mn1 N5 88.00(15) . .
N1 Mn1 N5 158.86(14) 7_444 7_444
N1 Mn1 N5 96.31(14) . 7_444
N3 Mn1 N5 88.00(15) 7_444 7_444
N3 Mn1 N5 104.79(15) . 7_444
N5 Mn1 N5 75.6(2) . 7_444
C3 N1 C1 105.5(4) . .
C3 N1 Mn1 113.0(3) . .
C1 N1 Mn1 140.9(3) . .
C3 N2 C2 107.0(4) . .
C3 N2 H3A 126.5 . .
C2 N2 H3A 126.5 . .
C4 N3 C5 105.4(4) . .
C4 N3 Mn1 113.1(3) . .
C5 N3 Mn1 141.2(3) . .
C4 N4 C6 106.9(4) . .
C4 N4 H4 126.6 . .
C6 N4 H4 126.6 . .
C7 N5 C9 104.5(4) . .
C7 N5 Mn1 112.6(3) . .
C9 N5 Mn1 142.3(3) . .
C7 N6 C8 108.0(4) . .
C7 N6 H6 126.0 . .
C8 N6 H6 126.0 . .
O1 S3 O1 107.4(5) . 7_454
O1 S3 O2 111.0(3) . .
O1 S3 O2 108.9(2) 7_454 .
O1 S3 O2 108.9(2) . 7_454
O1 S3 O2 111.0(3) 7_454 7_454
O2 S3 O2 109.6(3) . 7_454

loop_
_geom_bond_atom_site_label_1
_geom_bond_atom_site_label_2
_geom_bond_distance
_geom_bond_site_symmetry_2
C1 C2 1.350(6) .
C1 N1 1.371(6) .
C1 H1 0.9500 .
C2 N2 1.371(6) .
C2 H2A 0.9500 .
C3 N1 1.332(6) .
C3 N2 1.342(6) .
C3 C4 1.444(6) .
C4 N3 1.332(6) .
C4 N4 1.346(6) .
C5 C6 1.350(8) .
C5 N3 1.387(7) .
C5 H5 0.9500 .
C6 N4 1.363(6) .
C6 H6A 0.9500 .
C7 N6 1.323(6) .
C7 N5 1.334(6) .
C7 C7 1.454(9) 7_444
C8 N6 1.367(6) .
C8 C9 1.364(8) .
C8 H8 0.9500 .
C9 N5 1.367(7) .
C9 H9 0.9500 .
Mn1 N1 2.252(4) 7_444
Mn1 N1 2.252(4) .
Mn1 N3 2.262(4) 7_444
Mn1 N3 2.262(4) .
Mn1 N5 2.260(5) .
Mn1 N5 2.260(5) 7_444
N2 H3A 0.8800 .
N4 H4 0.8800 .
N6 H6 0.8800 .
O1 S3 1.443(5) .
O2 S3 1.466(4) .
S3 O1 1.443(5) 7_454
S3 O2 1.466(4) 7_454
